data_4071645
loop_
_publ_author_name
'Banide, Emilie V.'
'Ortin, Yannick'
'Chamiot, B\'en\'edicte'
'Cassidy, Andrew'
'Niehaus, Jan'
'Moore, Angela'
'Seward, Corey M.'
'M\"uller-Bunz, Helge'
'McGlinchey, Michael J.'

_publ_section_title
;
 Syntheses, Structures, and Dimerizations of Ferrocenyl- and
 Fluorenylideneallenes: Push&#x2212;Pull Multiple Bonds?
;
_journal_issue 16
_journal_name_full Organometallics
_journal_page_first 4173
_journal_paper_doi 10.1021/om800293m
_journal_volume 27
_journal_year 2008
_chemical_formula_moiety 'C21 H14 O'
_chemical_formula_sum 'C21 H14 O'
_chemical_formula_weight 282.32
_chemical_name_systematic
; 
 ? 
;
_space_group_IT_number 14
_symmetry_cell_setting monoclinic
_symmetry_space_group_name_Hall '-P 2ybc'
_symmetry_space_group_name_H-M 'P 1 21/c 1'
_atom_sites_solution_hydrogens difmap
_atom_sites_solution_primary direct
_atom_sites_solution_secondary difmap
_audit_creation_method SHELXL-97
_cell_angle_alpha 90.00
_cell_angle_beta 103.966(1)
_cell_angle_gamma 90.00
_cell_formula_units_Z 4
_cell_length_a 8.8665(8)
_cell_length_b 16.4000(14)
_cell_length_c 10.0460(9)
_cell_measurement_reflns_used 5398
_cell_measurement_temperature 100(2)
_cell_measurement_theta_max 28.21
_cell_measurement_theta_min 2.37
_cell_volume 1417.6(2)
_computing_cell_refinement 'Bruker SAINT'
_computing_data_collection 'Bruker SMART'
_computing_data_reduction 'Bruker SAINT'
_computing_molecular_graphics 'Bruker SHELXTL'
_computing_publication_material 'Bruker SHELXTL'
_computing_structure_refinement 'SHELXL-97 (Sheldrick, 1997)'
_computing_structure_solution 'SHELXS-97 (Sheldrick, 1990)'
_diffrn_ambient_temperature 100(2)
_diffrn_measured_fraction_theta_full 0.998
_diffrn_measured_fraction_theta_max 0.998
_diffrn_measurement_device_type 'CCD area detector'
_diffrn_measurement_method 'phi and omega scans'
_diffrn_radiation_monochromator graphite
_diffrn_radiation_source 'fine-focus sealed tube'
_diffrn_radiation_type MoK\a
_diffrn_radiation_wavelength 0.71073
_diffrn_reflns_av_R_equivalents 0.0172
_diffrn_reflns_av_sigmaI/netI 0.0170
_diffrn_reflns_limit_h_max 10
_diffrn_reflns_limit_h_min -10
_diffrn_reflns_limit_k_max 20
_diffrn_reflns_limit_k_min -20
_diffrn_reflns_limit_l_max 12
_diffrn_reflns_limit_l_min -12
_diffrn_reflns_number 10720
_diffrn_reflns_theta_full 26.00
_diffrn_reflns_theta_max 26.00
_diffrn_reflns_theta_min 2.37
_exptl_absorpt_coefficient_mu 0.080
_exptl_absorpt_correction_T_max 0.9765
_exptl_absorpt_correction_T_min 0.8179
_exptl_absorpt_correction_type multi-scan
_exptl_absorpt_process_details SADABS
_exptl_crystal_colour yellow
_exptl_crystal_density_diffrn 1.323
_exptl_crystal_density_method 'not measured'
_exptl_crystal_description block
_exptl_crystal_F_000 592
_exptl_crystal_size_max 0.60
_exptl_crystal_size_mid 0.40
_exptl_crystal_size_min 0.30
_refine_diff_density_max 0.261
_refine_diff_density_min -0.169
_refine_diff_density_rms 0.037
_refine_ls_extinction_method none
_refine_ls_goodness_of_fit_ref 1.053
_refine_ls_hydrogen_treatment refall
_refine_ls_matrix_type full
_refine_ls_number_parameters 255
_refine_ls_number_reflns 2778
_refine_ls_number_restraints 0
_refine_ls_restrained_S_all 1.053
_refine_ls_R_factor_all 0.0401
_refine_ls_R_factor_gt 0.0356
_refine_ls_shift/su_max 0.001
_refine_ls_shift/su_mean 0.000
_refine_ls_structure_factor_coef Fsqd
_refine_ls_weighting_details 'calc w=1/[\s^2^(Fo^2^)+(0.0578P)^2^+0.5546P] where P=(Fo^2^+2Fc^2^)/3'
_refine_ls_weighting_scheme calc
_refine_ls_wR_factor_gt 0.0862
_refine_ls_wR_factor_ref 0.0893
_reflns_number_gt 2490
_reflns_number_total 2778
_reflns_threshold_expression >2sigma(I)
_cod_data_source_file om800293m-file002.cif
_cod_data_source_block mjm50
_cod_depositor_comments
;
The following automatic conversions were performed:

'_symmetry_cell_setting' value 'Monoclinic' changed to 'monoclinic'
according to /home/saulius/struct/CIF-dictionaries/cif_core.dic
dictionary named 'cif_core.dic' version 2.4.1 from 2010-06-29.

Automatic conversion script
Id: cif_fix_values 1715 2011-07-08 13:25:40Z adriana 
;
_cod_original_sg_symbol_H-M 'P 21/c'
_cod_database_code 4071645

loop_
_symmetry_equiv_pos_as_xyz
'x, y, z'
'-x, y+1/2, -z+1/2'
'-x, -y, -z'
'x, -y-1/2, z-1/2'

loop_
_atom_site_label
_atom_site_type_symbol
_atom_site_fract_x
_atom_site_fract_y
_atom_site_fract_z
_atom_site_U_iso_or_equiv
_atom_site_adp_type
_atom_site_occupancy
_atom_site_symmetry_multiplicity
_atom_site_calc_flag
C1 C -0.10801(14) 0.34856(8) 0.70458(12) 0.0219(3) Uani 1 1 d
H1 H -0.0409(17) 0.3013(9) 0.7281(14) 0.027(4) Uiso 1 1 d
C2 C -0.18803(14) 0.37786(8) 0.79806(13) 0.0246(3) Uani 1 1 d
H2 H -0.1747(17) 0.3504(9) 0.8852(15) 0.028(4) Uiso 1 1 d
C3 C -0.28868(14) 0.44381(8) 0.76608(13) 0.0240(3) Uani 1 1 d
H3 H -0.3476(17) 0.4633(9) 0.8334(15) 0.028(4) Uiso 1 1 d
C4 C -0.30971(14) 0.48271(8) 0.63966(12) 0.0214(3) Uani 1 1 d
H4 H -0.3822(17) 0.5295(9) 0.6155(14) 0.025(4) Uiso 1 1 d
C4A C -0.22871(13) 0.45438(7) 0.54683(12) 0.0182(3) Uani 1 1 d
C4B C -0.22694(13) 0.48445(7) 0.40960(11) 0.0176(2) Uani 1 1 d
C5 C -0.30558(14) 0.54882(7) 0.33330(12) 0.0198(3) Uani 1 1 d
H5 H -0.3776(15) 0.5830(8) 0.3688(13) 0.017(3) Uiso 1 1 d
C6 C -0.28079(14) 0.56373(7) 0.20405(13) 0.0220(3) Uani 1 1 d
H6 H -0.3345(16) 0.6082(9) 0.1505(14) 0.022(3) Uiso 1 1 d
C7 C -0.17880(14) 0.51540(8) 0.15215(12) 0.0216(3) Uani 1 1 d
H7 H -0.1622(16) 0.5272(8) 0.0614(14) 0.023(3) Uiso 1 1 d
C8 C -0.09963(13) 0.45086(7) 0.22846(12) 0.0191(3) Uani 1 1 d
H8 H -0.0291(16) 0.4175(8) 0.1915(13) 0.020(3) Uiso 1 1 d
C8A C -0.12487(13) 0.43557(7) 0.35755(12) 0.0175(2) Uani 1 1 d
C9 C -0.05847(13) 0.37158(7) 0.45950(11) 0.0172(2) Uani 1 1 d
C9A C -0.12805(13) 0.38665(7) 0.57818(12) 0.0184(3) Uani 1 1 d
C10 C 0.04777(13) 0.31748(7) 0.43861(12) 0.0183(2) Uani 1 1 d
H10 H 0.0832(15) 0.3226(8) 0.3549(14) 0.021(3) Uiso 1 1 d
C11 C 0.12074(14) 0.25030(7) 0.53024(12) 0.0189(3) Uani 1 1 d
O O 0.04795(10) 0.21096(5) 0.59766(9) 0.0255(2) Uani 1 1 d
C12 C 0.28710(14) 0.23022(7) 0.53842(11) 0.0185(3) Uani 1 1 d
C13 C 0.37859(14) 0.27534(7) 0.47045(13) 0.0221(3) Uani 1 1 d
H13 H 0.3336(16) 0.3206(9) 0.4130(14) 0.023(3) Uiso 1 1 d
C14 C 0.53448(15) 0.25648(8) 0.48594(14) 0.0266(3) Uani 1 1 d
H14 H 0.5981(18) 0.2888(9) 0.4363(15) 0.032(4) Uiso 1 1 d
C15 C 0.60039(15) 0.19239(8) 0.57000(13) 0.0267(3) Uani 1 1 d
H15 H 0.7121(18) 0.1806(9) 0.5818(15) 0.030(4) Uiso 1 1 d
C16 C 0.50983(15) 0.14591(8) 0.63611(13) 0.0250(3) Uani 1 1 d
H16 H 0.5565(17) 0.0995(9) 0.6944(15) 0.030(4) Uiso 1 1 d
C17 C 0.35444(15) 0.16457(7) 0.62082(12) 0.0217(3) Uani 1 1 d
H17 H 0.2886(16) 0.1310(9) 0.6670(14) 0.023(3) Uiso 1 1 d

loop_
_atom_site_aniso_label
_atom_site_aniso_U_11
_atom_site_aniso_U_22
_atom_site_aniso_U_33
_atom_site_aniso_U_23
_atom_site_aniso_U_13
_atom_site_aniso_U_12
C1 0.0204(6) 0.0236(6) 0.0210(6) 0.0026(5) 0.0036(5) 0.0008(5)
C2 0.0243(6) 0.0303(7) 0.0192(6) 0.0027(5) 0.0055(5) -0.0011(5)
C3 0.0214(6) 0.0307(7) 0.0210(6) -0.0039(5) 0.0073(5) -0.0014(5)
C4 0.0183(6) 0.0224(6) 0.0233(6) -0.0026(5) 0.0044(5) -0.0005(5)
C4A 0.0156(5) 0.0181(6) 0.0195(6) -0.0017(4) 0.0018(4) -0.0034(4)
C4B 0.0154(5) 0.0178(6) 0.0187(6) -0.0030(4) 0.0023(4) -0.0034(4)
C5 0.0175(6) 0.0179(6) 0.0230(6) -0.0024(5) 0.0029(5) -0.0003(5)
C6 0.0212(6) 0.0185(6) 0.0240(6) 0.0034(5) 0.0008(5) 0.0002(5)
C7 0.0224(6) 0.0233(6) 0.0183(6) 0.0015(5) 0.0032(5) -0.0037(5)
C8 0.0177(6) 0.0199(6) 0.0196(6) -0.0025(5) 0.0040(5) -0.0020(5)
C8A 0.0146(5) 0.0169(6) 0.0195(6) -0.0018(4) 0.0009(4) -0.0027(4)
C9 0.0161(5) 0.0169(5) 0.0172(5) -0.0011(4) 0.0016(4) -0.0045(4)
C9A 0.0153(5) 0.0192(6) 0.0202(6) -0.0025(4) 0.0032(4) -0.0024(4)
C10 0.0180(6) 0.0186(6) 0.0182(6) -0.0019(4) 0.0038(4) -0.0023(4)
C11 0.0229(6) 0.0163(6) 0.0174(6) -0.0030(4) 0.0045(5) -0.0014(5)
O 0.0273(5) 0.0213(5) 0.0305(5) 0.0049(4) 0.0120(4) 0.0014(4)
C12 0.0219(6) 0.0169(6) 0.0162(5) -0.0031(4) 0.0036(5) 0.0010(4)
C13 0.0242(6) 0.0181(6) 0.0233(6) 0.0016(5) 0.0046(5) 0.0016(5)
C14 0.0234(6) 0.0268(7) 0.0303(7) 0.0009(5) 0.0078(5) -0.0020(5)
C15 0.0211(6) 0.0307(7) 0.0270(7) -0.0025(5) 0.0030(5) 0.0047(5)
C16 0.0279(7) 0.0248(7) 0.0208(6) 0.0017(5) 0.0029(5) 0.0075(5)
C17 0.0261(6) 0.0209(6) 0.0176(6) -0.0007(5) 0.0044(5) 0.0015(5)

loop_
_atom_type_symbol
_atom_type_description
_atom_type_scat_dispersion_real
_atom_type_scat_dispersion_imag
_atom_type_scat_source
C C 0.0033 0.0016 'International Tables Vol C Tables 4.2.6.8 and 6.1.1.4'
H H 0.0000 0.0000 'International Tables Vol C Tables 4.2.6.8 and 6.1.1.4'
O O 0.0106 0.0060 'International Tables Vol C Tables 4.2.6.8 and 6.1.1.4'

loop_
_geom_angle_atom_site_label_1
_geom_angle_atom_site_label_2
_geom_angle_atom_site_label_3
_geom_angle
C9A C1 C2 119.23(11)
C9A C1 H1 121.1(8)
C2 C1 H1 119.6(8)
C3 C2 C1 121.08(12)
C3 C2 H2 120.2(9)
C1 C2 H2 118.7(9)
C2 C3 C4 120.29(12)
C2 C3 H3 120.2(8)
C4 C3 H3 119.5(8)
C4A C4 C3 118.84(12)
C4A C4 H4 120.3(8)
C3 C4 H4 120.9(8)
C4 C4A C9A 121.03(11)
C4 C4A C4B 130.05(11)
C9A C4A C4B 108.93(10)
C5 C4B C8A 120.81(11)
C5 C4B C4A 130.98(11)
C8A C4B C4A 108.21(10)
C4B C5 C6 118.53(11)
C4B C5 H5 121.2(8)
C6 C5 H5 120.2(8)
C5 C6 C7 120.81(11)
C5 C6 H6 119.1(8)
C7 C6 H6 120.0(8)
C8 C7 C6 120.81(11)
C8 C7 H7 119.6(8)
C6 C7 H7 119.6(8)
C8A C8 C7 118.48(11)
C8A C8 H8 121.3(8)
C7 C8 H8 120.2(8)
C8 C8A C4B 120.56(11)
C8 C8A C9 130.10(11)
C4B C8A C9 109.34(10)
C10 C9 C8A 122.26(10)
C10 C9 C9A 132.41(11)
C8A C9 C9A 105.25(9)
C1 C9A C4A 119.52(11)
C1 C9A C9 132.19(11)
C4A C9A C9 108.28(10)
C9 C10 C11 127.62(11)
C9 C10 H10 117.6(8)
C11 C10 H10 114.8(8)
O C11 C10 121.72(11)
O C11 C12 119.87(11)
C10 C11 C12 118.40(10)
C13 C12 C17 118.85(11)
C13 C12 C11 122.69(11)
C17 C12 C11 118.44(11)
C14 C13 C12 120.59(12)
C14 C13 H13 119.7(8)
C12 C13 H13 119.8(8)
C15 C14 C13 119.95(12)
C15 C14 H14 120.3(9)
C13 C14 H14 119.7(9)
C14 C15 C16 120.05(12)
C14 C15 H15 119.0(9)
C16 C15 H15 121.0(9)
C17 C16 C15 120.09(12)
C17 C16 H16 120.0(8)
C15 C16 H16 119.9(8)
C16 C17 C12 120.45(12)
C16 C17 H17 120.4(8)
C12 C17 H17 119.1(8)

loop_
_geom_bond_atom_site_label_1
_geom_bond_atom_site_label_2
_geom_bond_distance
C1 C9A 1.3876(17)
C1 C2 1.3920(18)
C1 H1 0.971(15)
C2 C3 1.3896(19)
C2 H2 0.966(15)
C3 C4 1.3930(18)
C3 H3 1.001(15)
C4 C4A 1.3873(17)
C4 H4 0.993(15)
C4A C9A 1.4120(16)
C4A C4B 1.4679(16)
C4B C5 1.3893(16)
C4B C8A 1.4013(16)
C5 C6 1.3900(17)
C5 H5 0.979(13)
C6 C7 1.3947(18)
C6 H6 0.962(14)
C7 C8 1.3932(17)
C7 H7 0.977(14)
C8 C8A 1.3910(16)
C8 H8 0.970(14)
C8A C9 1.4852(16)
C9 C10 1.3468(17)
C9 C9A 1.4894(16)
C10 C11 1.4807(16)
C10 H10 0.969(14)
C11 O 1.2257(14)
C11 C12 1.4941(16)
C12 C13 1.3926(17)
C12 C17 1.4008(17)
C13 C14 1.3879(18)
C13 H13 0.966(15)
C14 C15 1.3862(19)
C14 H14 0.992(15)
C15 C16 1.3871(19)
C15 H15 0.988(15)
C16 C17 1.3833(18)
C16 H16 0.988(15)
C17 H17 0.995(14)

loop_
_geom_torsion_atom_site_label_1
_geom_torsion_atom_site_label_2
_geom_torsion_atom_site_label_3
_geom_torsion_atom_site_label_4
_geom_torsion
C9A C1 C2 C3 0.78(19)
C1 C2 C3 C4 -0.89(19)
C2 C3 C4 C4A 0.06(18)
C3 C4 C4A C9A 0.86(17)
C3 C4 C4A C4B -178.77(11)
C4 C4A C4B C5 -0.5(2)
C9A C4A C4B C5 179.84(11)
C4 C4A C4B C8A 179.33(11)
C9A C4A C4B C8A -0.33(13)
C8A C4B C5 C6 -0.01(17)
C4A C4B C5 C6 179.80(11)
C4B C5 C6 C7 -0.24(17)
C5 C6 C7 C8 0.18(18)
C6 C7 C8 C8A 0.15(17)
C7 C8 C8A C4B -0.40(17)
C7 C8 C8A C9 179.49(11)
C5 C4B C8A C8 0.34(17)
C4A C4B C8A C8 -179.51(10)
C5 C4B C8A C9 -179.57(10)
C4A C4B C8A C9 0.57(12)
C8 C8A C9 C10 2.45(18)
C4B C8A C9 C10 -177.65(10)
C8 C8A C9 C9A 179.50(11)
C4B C8A C9 C9A -0.59(12)
C2 C1 C9A C4A 0.13(17)
C2 C1 C9A C9 178.57(12)
C4 C4A C9A C1 -0.96(17)
C4B C4A C9A C1 178.74(10)
C4 C4A C9A C9 -179.75(10)
C4B C4A C9A C9 -0.05(12)
C10 C9 C9A C1 -1.6(2)
C8A C9 C9A C1 -178.19(12)
C10 C9 C9A C4A 177.01(12)
C8A C9 C9A C4A 0.38(12)
C8A C9 C10 C11 -178.89(11)
C9A C9 C10 C11 5.0(2)
C9 C10 C11 O 36.49(18)
C9 C10 C11 C12 -144.13(12)
O C11 C12 C13 -176.37(11)
C10 C11 C12 C13 4.23(17)
O C11 C12 C17 1.92(17)
C10 C11 C12 C17 -177.48(10)
C17 C12 C13 C14 -1.11(18)
C11 C12 C13 C14 177.18(11)
C12 C13 C14 C15 -0.2(2)
C13 C14 C15 C16 1.5(2)
C14 C15 C16 C17 -1.5(2)
C15 C16 C17 C12 0.17(19)
C13 C12 C17 C16 1.12(17)
C11 C12 C17 C16 -177.24(11)

loop_
_cod_related_entry_id
_cod_related_entry_database
_cod_related_entry_code
1 ChemSpider 542752
